data_4030408
loop_
_publ_author_name
'Olbrich, Martin'
'Mayer, Peter'
'Trauner, Dirk'

_publ_section_title
;
 Synthetic Studies toward Polytwistane Hydrocarbon Nanorods.
;
_journal_issue 4
_journal_name_full 'The Journal of organic chemistry'
_journal_page_first 2042
_journal_page_last 2055
_journal_paper_doi 10.1021/jo502618g
_journal_volume 80
_journal_year 2015
_chemical_formula_moiety 'C28 H28 I P Pd'
_chemical_formula_sum 'C28 H28 I P Pd'
_chemical_formula_weight 628.82
_space_group_IT_number 2
_symmetry_cell_setting triclinic
_symmetry_Int_Tables_number 2
_symmetry_space_group_name_Hall '-P 1'
_symmetry_space_group_name_H-M 'P -1'
_atom_sites_solution_hydrogens geom
_atom_sites_solution_primary direct
_atom_sites_solution_secondary difmap
_audit_block_code Pd_I_PPh3_C10H13_po036_trauner
_audit_creation_date
;
'Tue Feb 22 13:18:18 2011'
;
_audit_creation_method 'form98_non/compatible with shelxl97-2'
_audit_update_record 23-Feb-11
_cell_angle_alpha 102.574(4)
_cell_angle_beta 108.942(5)
_cell_angle_gamma 98.328(4)
_cell_formula_units_Z 2
_cell_length_a 10.0947(6)
_cell_length_b 10.7380(5)
_cell_length_c 12.1614(5)
_cell_measurement_reflns_used 4193
_cell_measurement_temperature 173(2)
_cell_measurement_theta_max 26.2489
_cell_measurement_theta_min 4.3066
_cell_volume 1183.34(12)
_computing_cell_refinement
;
CrysAlisPro, Oxford Diffraction Ltd.,
Version 1.171.33.41 (release 06-05-2009 CrysAlis171 .NET)
(compiled May  6 2009,17:20:42)
;
_computing_data_collection
;
CrysAlisPro, Oxford Diffraction Ltd.,
Version 1.171.33.41 (release 06-05-2009 CrysAlis171 .NET)
(compiled May  6 2009,17:20:42)
;
_computing_data_reduction
;
CrysAlisPro, Oxford Diffraction Ltd.,
Version 1.171.33.41 (release 06-05-2009 CrysAlis171 .NET)
(compiled May  6 2009,17:20:42)
;
_computing_structure_refinement
;
Sheldrick, G. M. (2008).
<i>Acta Cryst.</i> A<b>64</b>, 112--122.
;
_computing_structure_solution
;
A. Altomare, M. C. Burla, M. Camalli, G. L. Cascarano, C. Giacovazzo, A.
Guagliardi, A. G. G. Moliterni, G. Polidori, R. Spagna: SIR97: a new tool for
crystal structure determination and refinement; J. Appl. Crystallogr. 1999,
32, 115-119.
;
_diffrn_ambient_temperature 173(2)
_diffrn_detector_area_resol_mean 15.9809
_diffrn_measured_fraction_theta_full 0.994
_diffrn_measured_fraction_theta_max 0.994
_diffrn_measurement_details
;
  1 omega  -81.00  -33.00   1.0000    5.0000
omega____ theta____ kappa____ phi______ frames
    -      -20.2931  179.0000  -30.0000 48

  2 omega  -92.00   -9.00   1.0000    5.0000
omega____ theta____ kappa____ phi______ frames
    -      -20.2931  144.0000  -81.0000 83

  3 omega  -81.00  -33.00   1.0000    5.0000
omega____ theta____ kappa____ phi______ frames
    -      -20.2931  127.0000  108.0000 48

  4 omega   -6.00   68.00   1.0000    5.0000
omega____ theta____ kappa____ phi______ frames
    -       21.3869   38.0000  -30.0000 74

  5 omega   11.00   95.00   1.0000    5.0000
omega____ theta____ kappa____ phi______ frames
    -       21.3869   38.0000 -180.0000 84

  6 omega   35.00   95.00   1.0000    5.0000
omega____ theta____ kappa____ phi______ frames
    -       21.3869   38.0000 -120.0000 60

;
_diffrn_measurement_device 'CCD camera on \k-goniostat'
_diffrn_measurement_device_type 'Oxford XCalibur'
_diffrn_measurement_method '\w scans'
_diffrn_orient_matrix_UB_11 -0.0715516097
_diffrn_orient_matrix_UB_12 0.0079761292
_diffrn_orient_matrix_UB_13 -0.0209907287
_diffrn_orient_matrix_UB_21 -0.0067591695
_diffrn_orient_matrix_UB_22 -0.0277810920
_diffrn_orient_matrix_UB_23 -0.0606250461
_diffrn_orient_matrix_UB_31 -0.0256903581
_diffrn_orient_matrix_UB_32 -0.0632442868
_diffrn_orient_matrix_UB_33 0.0039726985
_diffrn_radiation_collimation '0.5 mm collimator'
_diffrn_radiation_monochromator graphite
_diffrn_radiation_source 'fine-focus sealed tube'
_diffrn_radiation_type MoK\a
_diffrn_radiation_wavelength 0.71073
_diffrn_reflns_av_R_equivalents 0.0255
_diffrn_reflns_av_sigmaI/netI 0.0525
_diffrn_reflns_limit_h_max 10
_diffrn_reflns_limit_h_min -12
_diffrn_reflns_limit_k_max 13
_diffrn_reflns_limit_k_min -13
_diffrn_reflns_limit_l_max 14
_diffrn_reflns_limit_l_min -15
_diffrn_reflns_number 8291
_diffrn_reflns_theta_full 26.33
_diffrn_reflns_theta_max 26.33
_diffrn_reflns_theta_min 4.31
_diffrn_source_current 40_mA
_diffrn_source_power 2.00_kW
_diffrn_source_type 'Spellman generator'
_diffrn_source_voltage 50_kV
_exptl_absorpt_coefficient_mu 2.170
_exptl_absorpt_correction_T_max 1.00000
_exptl_absorpt_correction_T_min 0.97763
_exptl_absorpt_correction_type multi-scan
_exptl_absorpt_process_details
;
CrysAlisPro, Oxford Diffraction Ltd.,
Version 1.171.33.41 (release 06-05-2009 CrysAlis171 .NET)
(compiled May  6 2009,17:20:42)
Empirical absorption correction using spherical harmonics,
 implemented in SCALE3 ABSPACK scaling algorithm.
;
_exptl_crystal_colour yellow
_exptl_crystal_density_diffrn 1.76483(15)
_exptl_crystal_density_method 'not measured'
_exptl_crystal_description block
_exptl_crystal_F_000 620
_exptl_crystal_size_max 0.24
_exptl_crystal_size_mid 0.20
_exptl_crystal_size_min 0.16
_refine_diff_density_max 0.758
_refine_diff_density_min -0.648
_refine_diff_density_rms 0.097
_refine_ls_extinction_method none
_refine_ls_goodness_of_fit_ref 0.933
_refine_ls_hydrogen_treatment mixed
_refine_ls_matrix_type full
_refine_ls_number_parameters 286
_refine_ls_number_reflns 4787
_refine_ls_number_restraints 0
_refine_ls_restrained_S_all 0.933
_refine_ls_R_factor_all 0.0433
_refine_ls_R_factor_gt 0.0277
_refine_ls_shift/su_max 0.003
_refine_ls_shift/su_mean 0.000
_refine_ls_structure_factor_coef Fsqd
_refine_ls_weighting_details 'calc w=1/[\s^2^(Fo^2^)+(0.0207P)^2^+0.0000P] where P=(Fo^2^+2Fc^2^)/3'
_refine_ls_weighting_scheme calc
_refine_ls_wR_factor_gt 0.0530
_refine_ls_wR_factor_ref 0.0558
_reflns_number_gt 3620
_reflns_number_total 4787
_reflns_threshold_expression >2sigma(I)
_cod_data_source_file jo502618g_si_002.cif
_cod_data_source_block compound12
_cod_depositor_comments 'Adding full bibliography for 4030407--4030418.cif.'
_cod_database_code 4030408

loop_
_symmetry_equiv_pos_as_xyz
'x, y, z'
'-x, -y, -z'

loop_
_atom_site_label
_atom_site_type_symbol
_atom_site_fract_x
_atom_site_fract_y
_atom_site_fract_z
_atom_site_U_iso_or_equiv
_atom_site_adp_type
_atom_site_occupancy
_atom_site_symmetry_multiplicity
_atom_site_calc_flag
_atom_site_refinement_flags
I1 I 0.50216(3) 1.02431(2) 0.31810(2) 0.02840(8) Uani 1 1 d .
Pd1 Pd 0.45046(3) 0.75559(2) 0.25907(2) 0.01966(7) Uani 1 1 d .
P1 P 0.67720(9) 0.73707(8) 0.26793(7) 0.01770(19) Uani 1 1 d .
C1 C 0.2275(4) 0.7464(4) 0.2897(4) 0.0310(9) Uani 1 1 d .
H1 H 0.240(4) 0.835(3) 0.327(3) 0.037 Uiso 1 1 d .
C2 C 0.2113(4) 0.6947(4) 0.1740(4) 0.0335(9) Uani 1 1 d .
H2 H 0.199(4) 0.739(3) 0.116(3) 0.040 Uiso 1 1 d .
C3 C 0.2095(4) 0.5490(3) 0.1546(3) 0.0286(8) Uani 1 1 d .
H3 H 0.1637 0.4940 0.0683 0.034 Uiso 1 1 calc R
C4 C 0.3715(4) 0.5548(3) 0.2162(3) 0.0230(8) Uani 1 1 d .
H4 H 0.4110 0.5031 0.1606 0.028 Uiso 1 1 calc R
C5 C 0.4030(4) 0.5190(3) 0.3354(3) 0.0237(8) Uani 1 1 d .
H5 H 0.5076 0.5211 0.3732 0.028 Uiso 1 1 calc R
C6 C 0.3106(4) 0.3801(3) 0.3051(3) 0.0322(9) Uani 1 1 d .
H6A H 0.3249 0.3203 0.2376 0.039 Uiso 1 1 calc R
H6B H 0.3392 0.3459 0.3765 0.039 Uiso 1 1 calc R
C7 C 0.1518(4) 0.3870(3) 0.2685(3) 0.0325(9) Uani 1 1 d .
H7A H 0.0921 0.3121 0.1971 0.039 Uiso 1 1 calc R
H7B H 0.1189 0.3806 0.3359 0.039 Uiso 1 1 calc R
C8 C 0.1326(4) 0.5152(3) 0.2384(3) 0.0290(9) Uani 1 1 d .
H8 H 0.0279 0.5141 0.2029 0.035 Uiso 1 1 calc R
C9 C 0.2118(4) 0.6368(3) 0.3502(3) 0.0297(9) Uani 1 1 d .
H9 H 0.1526 0.6531 0.4014 0.036 Uiso 1 1 calc R
C10 C 0.3564(4) 0.6141(3) 0.4225(3) 0.0253(8) Uani 1 1 d .
H10A H 0.3474 0.5762 0.4877 0.030 Uiso 1 1 calc R
H10B H 0.4294 0.6985 0.4602 0.030 Uiso 1 1 calc R
C11 C 0.8111(3) 0.8159(3) 0.4201(3) 0.0192(7) Uani 1 1 d .
C12 C 0.9580(3) 0.8236(3) 0.4470(3) 0.0217(7) Uani 1 1 d .
H12 H 0.9916 0.7973 0.3831 0.026 Uiso 1 1 calc R
C13 C 1.0551(4) 0.8688(3) 0.5651(3) 0.0267(8) Uani 1 1 d .
H13 H 1.1549 0.8742 0.5823 0.032 Uiso 1 1 calc R
C14 C 1.0061(4) 0.9061(3) 0.6582(3) 0.0257(8) Uani 1 1 d .
H14 H 1.0724 0.9351 0.7398 0.031 Uiso 1 1 calc R
C15 C 0.8628(4) 0.9016(3) 0.6338(3) 0.0257(8) Uani 1 1 d .
H15 H 0.8307 0.9290 0.6984 0.031 Uiso 1 1 calc R
C16 C 0.7638(4) 0.8570(3) 0.5145(3) 0.0206(7) Uani 1 1 d .
H16 H 0.6647 0.8546 0.4980 0.025 Uiso 1 1 calc R
C17 C 0.7343(3) 0.8012(3) 0.1580(3) 0.0193(7) Uani 1 1 d .
C18 C 0.6538(4) 0.8739(3) 0.0946(3) 0.0223(7) Uani 1 1 d .
H18 H 0.5705 0.8910 0.1093 0.027 Uiso 1 1 calc R
C19 C 0.6922(4) 0.9228(3) 0.0095(3) 0.0292(8) Uani 1 1 d .
H19 H 0.6351 0.9720 -0.0339 0.035 Uiso 1 1 calc R
C20 C 0.8137(4) 0.8990(3) -0.0113(3) 0.0319(9) Uani 1 1 d .
H20 H 0.8416 0.9332 -0.0683 0.038 Uiso 1 1 calc R
C21 C 0.8948(4) 0.8258(3) 0.0503(3) 0.0306(9) Uani 1 1 d .
H21 H 0.9782 0.8094 0.0353 0.037 Uiso 1 1 calc R
C22 C 0.8553(4) 0.7757(3) 0.1343(3) 0.0247(8) Uani 1 1 d .
H22 H 0.9109 0.7241 0.1755 0.030 Uiso 1 1 calc R
C23 C 0.7089(3) 0.5719(3) 0.2393(3) 0.0182(7) Uani 1 1 d .
C24 C 0.6662(4) 0.4932(3) 0.1196(3) 0.0268(8) Uani 1 1 d .
H24 H 0.6291 0.5288 0.0540 0.032 Uiso 1 1 calc R
C25 C 0.6777(4) 0.3633(3) 0.0964(3) 0.0311(9) Uani 1 1 d .
H25 H 0.6486 0.3107 0.0151 0.037 Uiso 1 1 calc R
C26 C 0.7310(4) 0.3109(3) 0.1903(3) 0.0365(10) Uani 1 1 d .
H26 H 0.7377 0.2218 0.1742 0.044 Uiso 1 1 calc R
C27 C 0.7746(4) 0.3877(3) 0.3080(3) 0.0347(9) Uani 1 1 d .
H27 H 0.8125 0.3515 0.3730 0.042 Uiso 1 1 calc R
C28 C 0.7640(4) 0.5165(3) 0.3326(3) 0.0243(8) Uani 1 1 d .
H28 H 0.7946 0.5681 0.4144 0.029 Uiso 1 1 calc R

loop_
_atom_site_aniso_label
_atom_site_aniso_U_11
_atom_site_aniso_U_22
_atom_site_aniso_U_33
_atom_site_aniso_U_23
_atom_site_aniso_U_13
_atom_site_aniso_U_12
I1 0.03151(15) 0.02458(13) 0.03478(15) 0.01078(10) 0.01586(12) 0.01150(11)
Pd1 0.01639(14) 0.02090(14) 0.02594(16) 0.01049(11) 0.00941(12) 0.00756(11)
P1 0.0164(4) 0.0192(4) 0.0206(5) 0.0087(3) 0.0078(4) 0.0064(4)
C1 0.019(2) 0.028(2) 0.061(3) 0.0227(19) 0.0231(19) 0.0149(17)
C2 0.0146(19) 0.051(3) 0.045(3) 0.031(2) 0.0096(18) 0.0125(18)
C3 0.0194(19) 0.034(2) 0.029(2) 0.0110(16) 0.0042(16) 0.0021(16)
C4 0.0225(19) 0.0244(18) 0.0235(19) 0.0080(14) 0.0096(15) 0.0054(15)
C5 0.0197(18) 0.0252(18) 0.031(2) 0.0123(15) 0.0110(15) 0.0091(15)
C6 0.036(2) 0.0218(19) 0.046(2) 0.0137(17) 0.0212(19) 0.0083(17)
C7 0.025(2) 0.031(2) 0.040(2) 0.0085(17) 0.0122(18) 0.0041(17)
C8 0.0169(19) 0.034(2) 0.040(2) 0.0146(17) 0.0127(17) 0.0065(16)
C9 0.030(2) 0.031(2) 0.042(2) 0.0134(17) 0.0267(19) 0.0125(17)
C10 0.025(2) 0.0293(19) 0.026(2) 0.0107(15) 0.0128(16) 0.0064(16)
C11 0.0185(18) 0.0137(16) 0.028(2) 0.0112(14) 0.0078(15) 0.0044(14)
C12 0.0224(19) 0.0185(17) 0.027(2) 0.0087(14) 0.0104(16) 0.0074(15)
C13 0.0174(18) 0.0200(18) 0.041(2) 0.0149(16) 0.0044(17) 0.0052(15)
C14 0.028(2) 0.0198(18) 0.0203(19) 0.0094(14) -0.0026(16) 0.0015(16)
C15 0.032(2) 0.0228(18) 0.021(2) 0.0076(14) 0.0075(16) 0.0062(16)
C16 0.0195(18) 0.0185(17) 0.0257(19) 0.0095(14) 0.0086(15) 0.0051(14)
C17 0.0170(17) 0.0193(17) 0.0186(18) 0.0041(13) 0.0053(14) 0.0005(14)
C18 0.0204(18) 0.0242(18) 0.0220(19) 0.0064(14) 0.0071(15) 0.0067(15)
C19 0.037(2) 0.029(2) 0.029(2) 0.0181(16) 0.0124(17) 0.0121(17)
C20 0.039(2) 0.035(2) 0.027(2) 0.0171(17) 0.0159(18) 0.0057(19)
C21 0.026(2) 0.040(2) 0.032(2) 0.0119(17) 0.0175(17) 0.0073(18)
C22 0.0233(19) 0.0266(19) 0.026(2) 0.0114(15) 0.0089(16) 0.0053(16)
C23 0.0158(17) 0.0183(17) 0.0223(18) 0.0070(14) 0.0087(14) 0.0038(14)
C24 0.0222(19) 0.030(2) 0.028(2) 0.0076(15) 0.0090(16) 0.0066(16)
C25 0.034(2) 0.025(2) 0.032(2) 0.0003(16) 0.0158(18) 0.0016(17)
C26 0.049(3) 0.0186(19) 0.047(3) 0.0061(17) 0.027(2) 0.0059(18)
C27 0.049(3) 0.028(2) 0.039(2) 0.0215(17) 0.020(2) 0.0188(19)
C28 0.029(2) 0.0241(18) 0.025(2) 0.0100(15) 0.0124(16) 0.0092(16)

loop_
_atom_type_symbol
_atom_type_description
_atom_type_scat_dispersion_real
_atom_type_scat_dispersion_imag
_atom_type_scat_source
C C 0.0033 0.0016 'International Tables Vol C Tables 4.2.6.8 and 6.1.1.4'
H H 0.0000 0.0000 'International Tables Vol C Tables 4.2.6.8 and 6.1.1.4'
I I -0.4742 1.8119 'International Tables Vol C Tables 4.2.6.8 and 6.1.1.4'
P P 0.1023 0.0942 'International Tables Vol C Tables 4.2.6.8 and 6.1.1.4'
Pd Pd -0.9988 1.0072 'International Tables Vol C Tables 4.2.6.8 and 6.1.1.4'

loop_
_geom_angle_atom_site_label_1
_geom_angle_atom_site_label_2
_geom_angle_atom_site_label_3
_geom_angle
C4 Pd1 C2 66.94(14)
C4 Pd1 P1 93.81(10)
C2 Pd1 P1 152.61(11)
C4 Pd1 C1 78.62(13)
C2 Pd1 C1 33.55(13)
P1 Pd1 C1 165.16(9)
C4 Pd1 I1 168.55(9)
C2 Pd1 I1 102.68(11)
P1 Pd1 I1 97.59(2)
C1 Pd1 I1 90.02(9)
C11 P1 C23 101.51(15)
C11 P1 C17 109.29(13)
C23 P1 C17 102.28(14)
C11 P1 Pd1 111.30(11)
C23 P1 Pd1 117.24(10)
C17 P1 Pd1 114.13(11)
C2 C1 C9 110.0(3)
C2 C1 Pd1 66.5(2)
C9 C1 Pd1 106.3(2)
C2 C1 H1 126(2)
C9 C1 H1 124(2)
Pd1 C1 H1 99(2)
C1 C2 C3 108.1(3)
C1 C2 Pd1 80.0(2)
C3 C2 Pd1 93.1(2)
C1 C2 H2 126(2)
C3 C2 H2 126(2)
Pd1 C2 H2 98(2)
C2 C3 C8 100.8(3)
C2 C3 C4 101.1(3)
C8 C3 C4 108.2(3)
C2 C3 H3 115.0
C8 C3 H3 115.0
C4 C3 H3 115.0
C5 C4 C3 111.5(3)
C5 C4 Pd1 107.3(2)
C3 C4 Pd1 98.6(2)
C5 C4 H4 112.8
C3 C4 H4 112.8
Pd1 C4 H4 112.8
C4 C5 C6 106.7(3)
C4 C5 C10 109.8(3)
C6 C5 C10 108.4(3)
C4 C5 H5 110.6
C6 C5 H5 110.6
C10 C5 H5 110.6
C7 C6 C5 108.4(3)
C7 C6 H6A 110.0
C5 C6 H6A 110.0
C7 C6 H6B 110.0
C5 C6 H6B 110.0
H6A C6 H6B 108.4
C8 C7 C6 110.5(3)
C8 C7 H7A 109.6
C6 C7 H7A 109.6
C8 C7 H7B 109.6
C6 C7 H7B 109.6
H7A C7 H7B 108.1
C7 C8 C3 113.7(3)
C7 C8 C9 112.3(3)
C3 C8 C9 99.1(2)
C7 C8 H8 110.4
C3 C8 H8 110.4
C9 C8 H8 110.4
C10 C9 C1 112.8(3)
C10 C9 C8 108.4(3)
C1 C9 C8 101.6(3)
C10 C9 H9 111.2
C1 C9 H9 111.2
C8 C9 H9 111.2
C9 C10 C5 108.5(3)
C9 C10 H10A 110.0
C5 C10 H10A 110.0
C9 C10 H10B 110.0
C5 C10 H10B 110.0
H10A C10 H10B 108.4
C16 C11 C12 118.8(3)
C16 C11 P1 118.7(2)
C12 C11 P1 122.1(2)
C13 C12 C11 121.0(3)
C13 C12 H12 119.5
C11 C12 H12 119.5
C12 C13 C14 119.5(3)
C12 C13 H13 120.3
C14 C13 H13 120.3
C15 C14 C13 120.5(3)
C15 C14 H14 119.7
C13 C14 H14 119.7
C14 C15 C16 120.4(3)
C14 C15 H15 119.8
C16 C15 H15 119.8
C11 C16 C15 119.7(3)
C11 C16 H16 120.2
C15 C16 H16 120.2
C18 C17 C22 118.6(3)
C18 C17 P1 119.6(2)
C22 C17 P1 121.8(3)
C17 C18 C19 121.4(3)
C17 C18 H18 119.3
C19 C18 H18 119.3
C20 C19 C18 119.4(3)
C20 C19 H19 120.3
C18 C19 H19 120.3
C21 C20 C19 120.1(3)
C21 C20 H20 119.9
C19 C20 H20 119.9
C20 C21 C22 120.4(3)
C20 C21 H21 119.8
C22 C21 H21 119.8
C21 C22 C17 120.1(3)
C21 C22 H22 120.0
C17 C22 H22 120.0
C28 C23 C24 118.0(3)
C28 C23 P1 122.0(2)
C24 C23 P1 119.8(3)
C25 C24 C23 120.4(3)
C25 C24 H24 119.8
C23 C24 H24 119.8
C26 C25 C24 120.3(3)
C26 C25 H25 119.9
C24 C25 H25 119.9
C25 C26 C27 119.8(3)
C25 C26 H26 120.1
C27 C26 H26 120.1
C26 C27 C28 120.7(3)
C26 C27 H27 119.6
C28 C27 H27 119.6
C27 C28 C23 120.8(3)
C27 C28 H28 119.6
C23 C28 H28 119.6

loop_
_geom_bond_atom_site_label_1
_geom_bond_atom_site_label_2
_geom_bond_distance
I1 Pd1 2.7446(3)
Pd1 C4 2.074(3)
Pd1 C2 2.225(4)
Pd1 P1 2.2959(9)
Pd1 C1 2.390(3)
P1 C11 1.825(3)
P1 C23 1.827(3)
P1 C17 1.838(3)
C1 C2 1.341(5)
C1 C9 1.532(5)
C1 H1 0.93(3)
C2 C3 1.527(5)
C2 H2 0.92(3)
C3 C8 1.538(4)
C3 C4 1.548(5)
C3 H3 1.0000
C4 C5 1.526(4)
C4 H4 1.0000
C5 C6 1.537(4)
C5 C10 1.542(4)
C5 H5 1.0000
C6 C7 1.536(5)
C6 H6A 0.9900
C6 H6B 0.9900
C7 C8 1.523(5)
C7 H7A 0.9900
C7 H7B 0.9900
C8 C9 1.553(5)
C8 H8 1.0000
C9 C10 1.525(5)
C9 H9 1.0000
C10 H10A 0.9900
C10 H10B 0.9900
C11 C16 1.393(4)
C11 C12 1.396(4)
C12 C13 1.379(4)
C12 H12 0.9500
C13 C14 1.382(5)
C13 H13 0.9500
C14 C15 1.370(5)
C14 H14 0.9500
C15 C16 1.396(4)
C15 H15 0.9500
C16 H16 0.9500
C17 C18 1.380(4)
C17 C22 1.394(4)
C18 C19 1.390(4)
C18 H18 0.9500
C19 C20 1.378(5)
C19 H19 0.9500
C20 C21 1.376(5)
C20 H20 0.9500
C21 C22 1.390(4)
C21 H21 0.9500
C22 H22 0.9500
C23 C28 1.390(4)
C23 C24 1.404(4)
C24 C25 1.391(5)
C24 H24 0.9500
C25 C26 1.371(5)
C25 H25 0.9500
C26 C27 1.376(5)
C26 H26 0.9500
C27 C28 1.378(5)
C27 H27 0.9500
C28 H28 0.9500

loop_
_geom_torsion_atom_site_label_1
_geom_torsion_atom_site_label_2
_geom_torsion_atom_site_label_3
_geom_torsion_atom_site_label_4
_geom_torsion
C4 Pd1 P1 C11 -116.75(13)
C2 Pd1 P1 C11 -160.3(2)
C1 Pd1 P1 C11 -58.1(4)
I1 Pd1 P1 C11 62.11(10)
C4 Pd1 P1 C23 -0.55(14)
C2 Pd1 P1 C23 -44.1(2)
C1 Pd1 P1 C23 58.1(4)
I1 Pd1 P1 C23 178.32(11)
C4 Pd1 P1 C17 118.97(14)
C2 Pd1 P1 C17 75.4(2)
C1 Pd1 P1 C17 177.6(4)
I1 Pd1 P1 C17 -62.16(11)
C4 Pd1 C1 C2 -65.2(2)
P1 Pd1 C1 C2 -125.5(4)
I1 Pd1 C1 C2 113.4(2)
C4 Pd1 C1 C9 39.9(2)
C2 Pd1 C1 C9 105.1(3)
P1 Pd1 C1 C9 -20.4(6)
I1 Pd1 C1 C9 -141.5(2)
C9 C1 C2 C3 -9.6(4)
Pd1 C1 C2 C3 90.0(3)
C9 C1 C2 Pd1 -99.6(3)
C4 Pd1 C2 C1 104.7(2)
P1 Pd1 C2 C1 153.07(19)
I1 Pd1 C2 C1 -70.2(2)
C4 Pd1 C2 C3 -3.12(19)
P1 Pd1 C2 C3 45.2(3)
C1 Pd1 C2 C3 -107.8(3)
I1 Pd1 C2 C3 -178.03(18)
C1 C2 C3 C8 34.6(4)
Pd1 C2 C3 C8 115.1(2)
C1 C2 C3 C4 -76.6(3)
Pd1 C2 C3 C4 3.9(2)
C2 C3 C4 C5 108.2(3)
C8 C3 C4 C5 2.9(4)
C2 C3 C4 Pd1 -4.2(3)
C8 C3 C4 Pd1 -109.6(2)
C2 Pd1 C4 C5 -112.7(3)
P1 Pd1 C4 C5 87.4(2)
C1 Pd1 C4 C5 -79.7(2)
I1 Pd1 C4 C5 -86.9(5)
C2 Pd1 C4 C3 3.10(19)
P1 Pd1 C4 C3 -156.74(18)
C1 Pd1 C4 C3 36.1(2)
I1 Pd1 C4 C3 28.9(6)
C3 C4 C5 C6 58.4(4)
Pd1 C4 C5 C6 165.3(2)
C3 C4 C5 C10 -59.0(3)
Pd1 C4 C5 C10 47.9(3)
C4 C5 C6 C7 -69.4(3)
C10 C5 C6 C7 48.8(4)
C5 C6 C7 C8 16.5(4)
C6 C7 C8 C3 46.8(4)
C6 C7 C8 C9 -64.7(4)
C2 C3 C8 C7 -163.0(3)
C4 C3 C8 C7 -57.4(4)
C2 C3 C8 C9 -43.7(3)
C4 C3 C8 C9 61.9(3)
C2 C1 C9 C10 96.9(4)
Pd1 C1 C9 C10 26.5(3)
C2 C1 C9 C8 -19.0(4)
Pd1 C1 C9 C8 -89.3(3)
C7 C8 C9 C10 39.6(4)
C3 C8 C9 C10 -80.7(3)
C7 C8 C9 C1 158.6(3)
C3 C8 C9 C1 38.3(3)
C1 C9 C10 C5 -85.6(3)
C8 C9 C10 C5 26.1(3)
C4 C5 C10 C9 41.9(3)
C6 C5 C10 C9 -74.4(3)
C23 P1 C11 C16 -115.2(2)
C17 P1 C11 C16 137.2(2)
Pd1 P1 C11 C16 10.3(3)
C23 P1 C11 C12 57.8(3)
C17 P1 C11 C12 -49.7(3)
Pd1 P1 C11 C12 -176.7(2)
C16 C11 C12 C13 1.1(5)
P1 C11 C12 C13 -171.9(2)
C11 C12 C13 C14 0.5(5)
C12 C13 C14 C15 -1.6(5)
C13 C14 C15 C16 1.2(5)
C12 C11 C16 C15 -1.6(4)
P1 C11 C16 C15 171.6(2)
C14 C15 C16 C11 0.5(5)
C11 P1 C17 C18 -114.4(3)
C23 P1 C17 C18 138.6(3)
Pd1 P1 C17 C18 11.0(3)
C11 P1 C17 C22 67.2(3)
C23 P1 C17 C22 -39.8(3)
Pd1 P1 C17 C22 -167.4(2)
C22 C17 C18 C19 -0.7(5)
P1 C17 C18 C19 -179.2(2)
C17 C18 C19 C20 -0.5(5)
C18 C19 C20 C21 1.0(5)
C19 C20 C21 C22 -0.3(5)
C20 C21 C22 C17 -1.0(5)
C18 C17 C22 C21 1.5(5)
P1 C17 C22 C21 179.9(2)
C11 P1 C23 C28 27.8(3)
C17 P1 C23 C28 140.8(3)
Pd1 P1 C23 C28 -93.6(3)
C11 P1 C23 C24 -157.5(2)
C17 P1 C23 C24 -44.6(3)
Pd1 P1 C23 C24 81.0(3)
C28 C23 C24 C25 0.7(5)
P1 C23 C24 C25 -174.2(3)
C23 C24 C25 C26 0.0(5)
C24 C25 C26 C27 -0.7(6)
C25 C26 C27 C28 0.7(6)
C26 C27 C28 C23 0.0(5)
C24 C23 C28 C27 -0.7(5)
P1 C23 C28 C27 174.0(3)
